data_7012611
loop_
_publ_author_name
'Tynan, Eithne'
'Jensen, Paul'
'Kruger, Paul E.'
'Lees, Anthea C.'
'Nieuwenhuyzen, Mark'

_publ_section_title
;
 Coordination and hydrogen bonded networks featuring
 4,4'-dicarboxy-2,2'-bipyridine (H2dcbp): structural characterisation
 of H2dcbp, [Co(dcbp)(H2O)4]&#x00B7;4H2O, and
 {[Cu(dcbp)(H2O)2]&#x00B7;2H2O}n
;
_journal_issue 7
_journal_name_full 'Dalton Transactions'
_journal_page_first 1223
_journal_paper_doi 10.1039/b212318e
_journal_year 2003
_chemical_formula_moiety Co(dcbp)(H20)4.4H20
_chemical_formula_sum 'C12 H22 Co N2 O12'
_chemical_formula_weight 445.25
_chemical_name_systematic
; 
? 
;
_space_group_IT_number 56
_symmetry_cell_setting orthorhombic
_symmetry_space_group_name_Hall '-P 2ab 2ac'
_symmetry_space_group_name_H-M 'P c c n'
_atom_sites_solution_hydrogens geom
_atom_sites_solution_primary direct
_atom_sites_solution_secondary difmap
_audit_creation_method SHELXL-97
_cell_angle_alpha 90.00
_cell_angle_beta 90.00
_cell_angle_gamma 90.00
_cell_formula_units_Z 4
_cell_length_a 6.3780(10)
_cell_length_b 12.938(2)
_cell_length_c 21.558(3)
_cell_measurement_temperature 173(2)
_cell_volume 1778.9(5)
_computing_cell_refinement 'Bruker SMART'
_computing_data_collection 'Bruker SMART'
_computing_data_reduction 'Bruker SAINT'
_computing_molecular_graphics 'Bruker SHELXTL'
_computing_publication_material 'Bruker SHELXTL'
_computing_structure_refinement 'SHELXL-97 (Sheldrick, 1997)'
_computing_structure_solution 'SHELXS-97 (Sheldrick, 1990)'
_diffrn_ambient_temperature 173(2)
_diffrn_measured_fraction_theta_full 0.956
_diffrn_measured_fraction_theta_max 0.956
_diffrn_measurement_device_type 'Bruker SMART APEX CCD'
_diffrn_measurement_method 'Omega scans'
_diffrn_radiation_monochromator graphite
_diffrn_radiation_source 'fine-focus sealed tube'
_diffrn_radiation_type MoK\a
_diffrn_radiation_wavelength 0.71073
_diffrn_reflns_av_R_equivalents 0.0655
_diffrn_reflns_av_sigmaI/netI 0.0436
_diffrn_reflns_limit_h_max 8
_diffrn_reflns_limit_h_min -8
_diffrn_reflns_limit_k_max 17
_diffrn_reflns_limit_k_min -17
_diffrn_reflns_limit_l_max 28
_diffrn_reflns_limit_l_min -28
_diffrn_reflns_number 20361
_diffrn_reflns_theta_full 28.42
_diffrn_reflns_theta_max 28.42
_diffrn_reflns_theta_min 1.89
_exptl_absorpt_coefficient_mu 1.032
_exptl_absorpt_correction_T_max 1.000
_exptl_absorpt_correction_T_min 0.842
_exptl_absorpt_correction_type empirical
_exptl_absorpt_process_details SADABS
_exptl_crystal_colour Yellow
_exptl_crystal_density_diffrn 1.662
_exptl_crystal_density_method 'not measured'
_exptl_crystal_description Needle
_exptl_crystal_F_000 924
_exptl_crystal_size_max 0.4
_exptl_crystal_size_mid 0.1
_exptl_crystal_size_min 0.1
_refine_diff_density_max 0.532
_refine_diff_density_min -0.228
_refine_diff_density_rms 0.077
_refine_ls_extinction_method none
_refine_ls_goodness_of_fit_ref 1.024
_refine_ls_hydrogen_treatment mixed
_refine_ls_matrix_type full
_refine_ls_number_parameters 147
_refine_ls_number_reflns 2151
_refine_ls_number_restraints 8
_refine_ls_restrained_S_all 1.024
_refine_ls_R_factor_all 0.0572
_refine_ls_R_factor_gt 0.0413
_refine_ls_shift/su_max 0.000
_refine_ls_shift/su_mean 0.000
_refine_ls_structure_factor_coef Fsqd
_refine_ls_weighting_details 'calc w=1/[\s^2^(Fo^2^)+(0.0535P)^2^+0.0000P] where P=(Fo^2^+2Fc^2^)/3'
_refine_ls_weighting_scheme calc
_refine_ls_wR_factor_gt 0.0973
_refine_ls_wR_factor_ref 0.1022
_reflns_number_gt 1661
_reflns_number_total 2151
_reflns_threshold_expression >2sigma(I)
_cod_data_source_file b212318e.txt
_cod_data_source_block etbip53f
_cod_depositor_comments
;
The following automatic conversions were performed:
'_symmetry_cell_setting' value 'Orthorhombic' changed to 'orthorhombic'
according to '/home/saulius/struct/CIF-dictionaries/cif_core.dic'
dictionary named 'cif_core.dic' version 2.4.1 from 2010-06-29.

Automatic conversion script
Id: cif_fix_enum 1527 2010-12-29 10:47:43Z saulius 
;
_cod_original_sg_symbol_H-M Pccn
_cod_database_code 7012611

loop_
_symmetry_equiv_pos_as_xyz
'x, y, z'
'-x+1/2, -y+1/2, z'
'-x, y+1/2, -z+1/2'
'x+1/2, -y, -z+1/2'
'-x, -y, -z'
'x-1/2, y-1/2, -z'
'x, -y-1/2, z-1/2'
'-x-1/2, y, z-1/2'

loop_
_atom_site_label
_atom_site_type_symbol
_atom_site_fract_x
_atom_site_fract_y
_atom_site_fract_z
_atom_site_U_iso_or_equiv
_atom_site_adp_type
_atom_site_occupancy
_atom_site_symmetry_multiplicity
_atom_site_calc_flag
_atom_site_refinement_flags
_atom_site_disorder_assembly
_atom_site_disorder_group
Co1 Co 0.2500 0.2500 0.34466(2) 0.01704(15) Uani 1 2 d S . .
N1 N 0.0793(3) 0.30893(15) 0.42123(9) 0.0171(4) Uani 1 1 d . . .
C1 C 0.1534(3) 0.28157(17) 0.47723(11) 0.0150(5) Uani 1 1 d . . .
C2 C 0.0522(3) 0.31148(17) 0.53148(11) 0.0178(5) Uani 1 1 d . . .
H2C H 0.1062 0.2907 0.5706 0.021 Uiso 1 1 calc R . .
C3 C -0.1269(3) 0.37142(17) 0.52856(11) 0.0175(5) Uani 1 1 d . . .
C4 C -0.2036(4) 0.39888(18) 0.47083(11) 0.0198(5) Uani 1 1 d . . .
H4 H -0.3271 0.4394 0.4670 0.024 Uiso 1 1 calc R . .
C5 C -0.0960(4) 0.36596(19) 0.41880(11) 0.0212(5) Uani 1 1 d . . .
H5C H -0.1492 0.3847 0.3792 0.025 Uiso 1 1 calc R . .
C6 C -0.2311(4) 0.40765(19) 0.58741(11) 0.0197(5) Uani 1 1 d . . .
O1 O 0.0757(3) 0.11762(14) 0.34164(9) 0.0300(5) Uani 1 1 d D . .
H1A H 0.091(5) 0.0637(17) 0.3606(13) 0.045 Uiso 1 1 d D . .
H1B H -0.003(4) 0.109(2) 0.3128(11) 0.045 Uiso 1 1 d D . .
O2 O 0.4440(3) 0.20319(15) 0.27137(8) 0.0268(4) Uani 1 1 d D . .
H2A H 0.380(4) 0.183(2) 0.2392(10) 0.040 Uiso 1 1 d D . .
H2B H 0.551(3) 0.167(2) 0.2766(13) 0.040 Uiso 1 1 d D . .
O3 O -0.1293(3) 0.39845(15) 0.63667(8) 0.0304(5) Uani 1 1 d . . .
O4 O -0.4120(3) 0.44518(14) 0.58335(8) 0.0250(4) Uani 1 1 d . . .
O5 O -0.2204(3) -0.10876(16) 0.32900(9) 0.0290(5) Uani 1 1 d D . .
H5A H -0.335(3) -0.103(2) 0.3475(13) 0.044 Uiso 1 1 d D . .
H5B H -0.140(4) -0.090(2) 0.3559(11) 0.044 Uiso 1 1 d D . .
O6 O -0.2220(3) 0.07308(14) 0.25718(8) 0.0248(4) Uani 1 1 d D . .
H6A H -0.188(4) 0.078(2) 0.2201(9) 0.037 Uiso 1 1 d D . .
H6B H -0.235(4) 0.0117(15) 0.2685(13) 0.037 Uiso 1 1 d D . .

loop_
_atom_site_aniso_label
_atom_site_aniso_U_11
_atom_site_aniso_U_22
_atom_site_aniso_U_33
_atom_site_aniso_U_23
_atom_site_aniso_U_13
_atom_site_aniso_U_12
Co1 0.0159(2) 0.0205(2) 0.0148(3) 0.000 0.000 0.00291(19)
N1 0.0162(10) 0.0201(10) 0.0150(10) 0.0017(8) 0.0004(8) 0.0019(8)
C1 0.0122(11) 0.0149(10) 0.0179(12) -0.0014(9) 0.0000(9) -0.0008(9)
C2 0.0178(11) 0.0219(12) 0.0137(12) 0.0010(10) -0.0023(10) 0.0011(9)
C3 0.0143(11) 0.0186(11) 0.0195(12) -0.0023(10) 0.0003(9) -0.0014(9)
C4 0.0147(12) 0.0234(12) 0.0211(13) 0.0005(10) -0.0004(9) 0.0054(9)
C5 0.0209(12) 0.0253(13) 0.0175(13) 0.0024(10) -0.0022(10) 0.0041(10)
C6 0.0191(12) 0.0226(12) 0.0174(13) -0.0004(9) 0.0017(10) 0.0019(10)
O1 0.0356(11) 0.0235(9) 0.0308(11) 0.0097(8) -0.0185(9) -0.0074(8)
O2 0.0241(10) 0.0370(11) 0.0191(10) -0.0078(8) -0.0009(8) 0.0075(8)
O3 0.0215(10) 0.0506(12) 0.0192(10) -0.0032(8) 0.0001(8) 0.0124(9)
O4 0.0187(9) 0.0331(10) 0.0230(10) -0.0040(8) 0.0007(7) 0.0096(8)
O5 0.0199(10) 0.0425(11) 0.0247(11) -0.0047(9) 0.0017(8) -0.0047(9)
O6 0.0248(10) 0.0310(10) 0.0186(10) 0.0017(8) 0.0005(8) -0.0005(8)

loop_
_atom_type_symbol
_atom_type_description
_atom_type_scat_dispersion_real
_atom_type_scat_dispersion_imag
_atom_type_scat_source
C C 0.0033 0.0016 'International Tables Vol C Tables 4.2.6.8 and 6.1.1.4'
H H 0.0000 0.0000 'International Tables Vol C Tables 4.2.6.8 and 6.1.1.4'
N N 0.0061 0.0033 'International Tables Vol C Tables 4.2.6.8 and 6.1.1.4'
O O 0.0106 0.0060 'International Tables Vol C Tables 4.2.6.8 and 6.1.1.4'
Co Co 0.3494 0.9721 'International Tables Vol C Tables 4.2.6.8 and 6.1.1.4'

loop_
_geom_angle_atom_site_label_1
_geom_angle_atom_site_label_2
_geom_angle_atom_site_label_3
_geom_angle
_geom_angle_site_symmetry_1
_geom_angle_site_symmetry_3
_geom_angle_publ_flag
O1 Co1 O1 176.35(11) 2 . ?
O1 Co1 O2 84.09(7) 2 . ?
O1 Co1 O2 93.15(8) . . ?
O1 Co1 O2 93.15(8) 2 2 ?
O1 Co1 O2 84.09(7) . 2 ?
O2 Co1 O2 82.17(10) . 2 ?
O1 Co1 N1 92.69(8) 2 2 ?
O1 Co1 N1 90.15(7) . 2 ?
O2 Co1 N1 100.37(7) . 2 ?
O2 Co1 N1 173.85(7) 2 2 ?
O1 Co1 N1 90.15(7) 2 . ?
O1 Co1 N1 92.69(8) . . ?
O2 Co1 N1 173.85(7) . . ?
O2 Co1 N1 100.37(7) 2 . ?
N1 Co1 N1 77.68(10) 2 . ?
C5 N1 C1 118.25(19) . . ?
C5 N1 Co1 126.58(16) . . ?
C1 N1 Co1 115.11(15) . . ?
N1 C1 C2 121.26(19) . . ?
N1 C1 C1 116.01(12) . 2 ?
C2 C1 C1 122.73(13) . 2 ?
C3 C2 C1 120.1(2) . . ?
C2 C3 C4 118.5(2) . . ?
C2 C3 C6 120.0(2) . . ?
C4 C3 C6 121.5(2) . . ?
C5 C4 C3 118.4(2) . . ?
N1 C5 C4 123.5(2) . . ?
O3 C6 O4 125.0(2) . . ?
O3 C6 C3 117.2(2) . . ?
O4 C6 C3 117.8(2) . . ?

loop_
_geom_bond_atom_site_label_1
_geom_bond_atom_site_label_2
_geom_bond_distance
_geom_bond_site_symmetry_2
_geom_bond_publ_flag
Co1 O1 2.0430(18) 2 ?
Co1 O1 2.0430(18) . ?
Co1 O2 2.0962(18) . ?
Co1 O2 2.0962(18) 2 ?
Co1 N1 2.1193(19) 2 ?
Co1 N1 2.1193(19) . ?
N1 C5 1.341(3) . ?
N1 C1 1.344(3) . ?
C1 C2 1.391(3) . ?
C1 C1 1.478(4) 2 ?
C2 C3 1.382(3) . ?
C3 C4 1.383(3) . ?
C3 C6 1.507(3) . ?
C4 C5 1.382(3) . ?
C6 O3 1.251(3) . ?
C6 O4 1.255(3) . ?
